data_4004048
loop_
_publ_author_name
'Perez, Christopher J.'
'Cerretti, Giacomo'
'Wille, Elizabeth L. K.'
'Devlin, Kasey P.'
'Grewal, Navtej S.'
'Justl, Andrew P.'
'Wood, Maxwell'
'Bux, Sabah K.'
'Kauzlarich, Susan M.'

_publ_section_title
;
 Evolution of Thermoelectric Properties in the Triple Cation Zintl Phase:
 Yb13--xCaxBaMgSb11 (x = 1--6)
;
_journal_issue 20
_journal_name_full 'Chemistry of Materials'
_journal_page_first 8059
_journal_page_last 8069
_journal_paper_doi 10.1021/acs.chemmater.1c02584
_journal_volume 33
_journal_year 2021
_chemical_formula_moiety 'Ba0.25 Ca3.42 Mg1.18 Sb11 Yb10.15'
_chemical_formula_sum 'Ba0.25 Ca3.42 Mg1.18 Sb11 Yb10.15'
_chemical_formula_weight 3295.92
_space_group_crystal_system tetragonal
_space_group_IT_number 142
_space_group_name_Hall '-I 4bd 2c'
_space_group_name_H-M_alt 'I 41/a c d :2'
_audit_creation_method SHELXL-2016/6
_cell_angle_alpha 90
_cell_angle_beta 90
_cell_angle_gamma 90
_cell_formula_units_Z 8
_cell_length_a 16.6247(15)
_cell_length_b 16.6247(15)
_cell_length_c 22.222(2)
_cell_measurement_reflns_used 9916
_cell_measurement_temperature 90(2)
_cell_measurement_theta_max 32.82
_cell_measurement_theta_min 2.52
_cell_volume 6141.7(10)
_computing_cell_refinement 'Bruker SAINT'
_computing_data_collection 'Bruker APEX2'
_computing_data_reduction 'Bruker SAINT'
_computing_molecular_graphics 'Bruker SHELXTL'
_computing_publication_material 'Bruker SHELXTL'
_computing_structure_refinement 'SHELXL-2016/6 (Sheldrick, 2016)'
_computing_structure_solution 'SHELXS-97 (Sheldrick 2008)'
_diffrn_ambient_temperature 90(2)
_diffrn_measured_fraction_theta_full 1.000
_diffrn_measured_fraction_theta_max 1.000
_diffrn_measurement_device_type 'Bruker APEX-II CCD'
_diffrn_measurement_method '\f and \w scans'
_diffrn_radiation_type MoK\a
_diffrn_radiation_wavelength 0.71073
_diffrn_reflns_av_R_equivalents 0.0356
_diffrn_reflns_av_unetI/netI 0.0112
_diffrn_reflns_Laue_measured_fraction_full 1.000
_diffrn_reflns_Laue_measured_fraction_max 1.000
_diffrn_reflns_limit_h_max 23
_diffrn_reflns_limit_h_min -23
_diffrn_reflns_limit_k_max 23
_diffrn_reflns_limit_k_min -23
_diffrn_reflns_limit_l_max 31
_diffrn_reflns_limit_l_min -31
_diffrn_reflns_number 45076
_diffrn_reflns_point_group_measured_fraction_full 1.000
_diffrn_reflns_point_group_measured_fraction_max 1.000
_diffrn_reflns_theta_full 25.242
_diffrn_reflns_theta_max 29.996
_diffrn_reflns_theta_min 2.450
_exptl_absorpt_coefficient_mu 40.948
_exptl_absorpt_correction_T_max 0.0550
_exptl_absorpt_correction_T_min 0.0169
_exptl_absorpt_correction_type multi-scan
_exptl_crystal_colour Silver
_exptl_crystal_density_diffrn 7.129
_exptl_crystal_description Trapazoid
_exptl_crystal_F_000 10945
_exptl_crystal_size_max 0.150
_exptl_crystal_size_mid 0.110
_exptl_crystal_size_min 0.060
_refine_diff_density_max 1.510
_refine_diff_density_min -1.238
_refine_diff_density_rms 0.237
_refine_ls_extinction_coef 0.0000211(12)
_refine_ls_extinction_expression Fc^*^=kFc[1+0.001xFc^2^\l^3^/sin(2\q)]^-1/4^
_refine_ls_extinction_method 'SHELXL-2016/6 (Sheldrick 2016)'
_refine_ls_goodness_of_fit_ref 1.183
_refine_ls_hydrogen_treatment undef
_refine_ls_matrix_type full
_refine_ls_number_parameters 62
_refine_ls_number_reflns 2247
_refine_ls_number_restraints 0
_refine_ls_restrained_S_all 1.183
_refine_ls_R_factor_all 0.0208
_refine_ls_R_factor_gt 0.0199
_refine_ls_shift/su_max 0.002
_refine_ls_shift/su_mean 0.000
_refine_ls_structure_factor_coef Fsqd
_refine_ls_weighting_details 'w=1/[\s^2^(Fo^2^)+(0.0110P)^2^+180.2408P] where P=(Fo^2^+2Fc^2^)/3'
_refine_ls_weighting_scheme calc
_refine_ls_wR_factor_gt 0.0435
_refine_ls_wR_factor_ref 0.0438
_reflns_Friedel_coverage 0.000
_reflns_number_gt 2182
_reflns_number_total 2247
_reflns_threshold_expression 'I > 2\s(I)'
_cod_data_source_file cm1c02584_si_002.cif
_cod_data_source_block sad
_cod_original_cell_volume 6141.7(13)
_cod_original_sg_symbol_H-M 'I 41/a c d'
_cod_database_code 4004048
_shelx_shelxl_version_number 2016/6
_shelx_space_group_comment
; 
The symmetry employed for this shelxl refinement is uniquely defined 
by the following loop, which should always be used as a source of 
symmetry information in preference to the above space-group names. 
They are only intended as comments. 
;
_shelx_estimated_absorpt_t_min 0.064
_shelx_estimated_absorpt_t_max 0.193

loop_
_space_group_symop_operation_xyz
'x, y, z'
'-x+1/2, -y, z+1/2'
'-y+1/4, x+3/4, z+1/4'
'y+1/4, -x+1/4, z+3/4'
'-x+1/2, y, -z'
'x, -y, -z+1/2'
'y+1/4, x+3/4, -z+3/4'
'-y+1/4, -x+1/4, -z+1/4'
'x+1/2, y+1/2, z+1/2'
'-x+1, -y+1/2, z+1'
'-y+3/4, x+5/4, z+3/4'
'y+3/4, -x+3/4, z+5/4'
'-x+1, y+1/2, -z+1/2'
'x+1/2, -y+1/2, -z+1'
'y+3/4, x+5/4, -z+5/4'
'-y+3/4, -x+3/4, -z+3/4'
'-x, -y, -z'
'x-1/2, y, -z-1/2'
'y-1/4, -x-3/4, -z-1/4'
'-y-1/4, x-1/4, -z-3/4'
'x-1/2, -y, z'
'-x, y, z-1/2'
'-y-1/4, -x-3/4, z-3/4'
'y-1/4, x-1/4, z-1/4'
'-x+1/2, -y+1/2, -z+1/2'
'x, y+1/2, -z'
'y+1/4, -x-1/4, -z+1/4'
'-y+1/4, x+1/4, -z-1/4'
'x, -y+1/2, z+1/2'
'-x+1/2, y+1/2, z'
'-y+1/4, -x-1/4, z-1/4'
'y+1/4, x+1/4, z+1/4'

loop_
_atom_site_label
_atom_site_type_symbol
_atom_site_fract_x
_atom_site_fract_y
_atom_site_fract_z
_atom_site_U_iso_or_equiv
_atom_site_adp_type
_atom_site_occupancy
_atom_site_site_symmetry_order
_atom_site_calc_flag
_atom_site_refinement_flags_posn
_atom_site_refinement_flags_adp
_atom_site_refinement_flags_occupancy
_atom_site_disorder_assembly
_atom_site_disorder_group
Yb1 Yb 0.95781(2) 0.92661(2) 0.82853(2) 0.01175(7) Uani 0.7637 1 d . . P A 1
Yb2 Yb 0.97687(2) 0.12372(2) 0.00508(2) 0.01612(7) Uani 0.6959 1 d . . P B 1
Yb3 Yb 0.35417(3) 0.000000 0.250000 0.01276(8) Uani 0.7397 2 d S T P C 1
Yb4 Yb 0.17926(2) 0.40781(2) 0.84266(2) 0.01543(7) Uani 0.7088 1 d . . P D 1
Ca1 Ca 0.95781(2) 0.92661(2) 0.82853(2) 0.01175(7) Uani 0.1906 1 d . . P A 2
Ca2 Ca 0.97687(2) 0.12372(2) 0.00508(2) 0.01612(7) Uani 0.2615 1 d . . P E 2
Ca3 Ca 0.35417(3) 0.000000 0.250000 0.01276(8) Uani 0.2603 2 d S T P F 2
Ca4 Ca 0.17926(2) 0.40781(2) 0.84266(2) 0.01543(7) Uani 0.2719 1 d . . P D 2
Mg1 Mg 0.95781(2) 0.92661(2) 0.82853(2) 0.01175(7) Uani 0.0456 1 d . . P A 3
Ba2 Ba 0.97687(2) 0.12372(2) 0.00508(2) 0.01612(7) Uani 0.0426 1 d . . P G 3
Ba4 Ba 0.17926(2) 0.40781(2) 0.84266(2) 0.01543(7) Uani 0.0192 1 d . . P D 3
Mg5 Mg 0.000000 0.250000 0.875000 0.0144(7) Uani 1 4 d S T P . .
Sb1 Sb 0.13570(2) 0.38570(2) 0.125000 0.01264(10) Uani 1 2 d S T P . .
Sb2 Sb 0.00466(2) 0.10746(2) 0.80734(2) 0.01521(8) Uani 1 1 d . . . . .
Sb3 Sb 0.86942(2) 0.97307(2) 0.95196(2) 0.01661(8) Uani 1 1 d . . . . .
Sb4 Sb 0.000000 0.250000 0.125000 0.01329(13) Uani 1 4 d S T P . .

loop_
_atom_site_aniso_label
_atom_site_aniso_U_11
_atom_site_aniso_U_22
_atom_site_aniso_U_33
_atom_site_aniso_U_23
_atom_site_aniso_U_13
_atom_site_aniso_U_12
Yb1 0.01162(12) 0.01078(12) 0.01285(13) -0.00001(10) 0.00094(10) 0.00022(9)
Yb2 0.01459(14) 0.01537(14) 0.01839(15) 0.00165(11) -0.00090(11) 0.00164(11)
Yb3 0.01227(18) 0.01300(18) 0.01301(17) 0.00044(14) 0.000 0.000
Yb4 0.01277(13) 0.01985(15) 0.01368(13) -0.00200(11) -0.00084(10) 0.00119(11)
Ca1 0.01162(12) 0.01078(12) 0.01285(13) -0.00001(10) 0.00094(10) 0.00022(9)
Ca2 0.01459(14) 0.01537(14) 0.01839(15) 0.00165(11) -0.00090(11) 0.00164(11)
Ca3 0.01227(18) 0.01300(18) 0.01301(17) 0.00044(14) 0.000 0.000
Ca4 0.01277(13) 0.01985(15) 0.01368(13) -0.00200(11) -0.00084(10) 0.00119(11)
Mg1 0.01162(12) 0.01078(12) 0.01285(13) -0.00001(10) 0.00094(10) 0.00022(9)
Ba2 0.01459(14) 0.01537(14) 0.01839(15) 0.00165(11) -0.00090(11) 0.00164(11)
Ba4 0.01277(13) 0.01985(15) 0.01368(13) -0.00200(11) -0.00084(10) 0.00119(11)
Mg5 0.0154(11) 0.0154(11) 0.0124(16) 0.000 0.000 0.000
Sb1 0.01254(14) 0.01254(14) 0.0128(2) 0.00007(12) -0.00007(12) -0.00059(17)
Sb2 0.01306(16) 0.01415(17) 0.01843(17) -0.00268(13) 0.00148(13) -0.00064(13)
Sb3 0.02090(19) 0.01532(17) 0.01361(16) 0.00017(13) 0.00109(13) 0.00399(14)
Sb4 0.01322(19) 0.01322(19) 0.0134(3) 0.000 0.000 0.0018(3)

loop_
_atom_type_symbol
_atom_type_description
_atom_type_scat_dispersion_real
_atom_type_scat_dispersion_imag
_atom_type_scat_source
Mg Mg 0.0486 0.0363 'International Tables Vol C Tables 4.2.6.8 and 6.1.1.4'
Ca Ca 0.2262 0.3064 'International Tables Vol C Tables 4.2.6.8 and 6.1.1.4'
Sb Sb -0.5866 1.5461 'International Tables Vol C Tables 4.2.6.8 and 6.1.1.4'
Ba Ba -0.3244 2.2819 'International Tables Vol C Tables 4.2.6.8 and 6.1.1.4'
Yb Yb -0.3850 5.5486 'International Tables Vol C Tables 4.2.6.8 and 6.1.1.4'

loop_
_geom_angle_atom_site_label_1
_geom_angle_atom_site_label_2
_geom_angle_atom_site_label_3
_geom_angle
_geom_angle_site_symmetry_1
_geom_angle_site_symmetry_3
_geom_angle_publ_flag
Sb2 Yb1 Sb2 88.126(13) 1_665 6_666 ?
Sb2 Yb1 Sb3 115.682(14) 1_665 16_666 ?
Sb2 Yb1 Sb3 89.217(13) 6_666 16_666 ?
Sb2 Yb1 Sb4 151.024(12) 1_665 17_666 ?
Sb2 Yb1 Sb4 95.155(11) 6_666 17_666 ?
Sb3 Yb1 Sb4 93.179(10) 16_666 17_666 ?
Sb2 Yb1 Sb1 91.298(13) 1_665 26_656 ?
Sb2 Yb1 Sb1 92.422(11) 6_666 26_656 ?
Sb3 Yb1 Sb1 153.013(15) 16_666 26_656 ?
Sb4 Yb1 Sb1 59.843(9) 17_666 26_656 ?
Sb2 Yb1 Sb3 90.650(13) 1_665 . ?
Sb2 Yb1 Sb3 166.105(14) 6_666 . ?
Sb3 Yb1 Sb3 78.848(15) 16_666 . ?
Sb4 Yb1 Sb3 92.612(12) 17_666 . ?
Sb1 Yb1 Sb3 101.444(12) 26_656 . ?
Sb2 Yb1 Yb4 55.680(10) 1_665 10_564 ?
Sb2 Yb1 Yb4 112.126(12) 6_666 10_564 ?
Sb3 Yb1 Yb4 66.556(10) 16_666 10_564 ?
Sb4 Yb1 Yb4 144.835(11) 17_666 10_564 ?
Sb1 Yb1 Yb4 136.112(12) 26_656 10_564 ?
Sb3 Yb1 Yb4 56.571(10) . 10_564 ?
Sb2 Yb1 Yb1 142.685(11) 1_665 16_666 ?
Sb2 Yb1 Yb1 124.112(14) 6_666 16_666 ?
Sb3 Yb1 Yb1 54.099(10) 16_666 16_666 ?
Sb4 Yb1 Yb1 53.726(5) 17_666 16_666 ?
Sb1 Yb1 Yb1 104.141(11) 26_656 16_666 ?
Sb3 Yb1 Yb1 53.367(10) . 16_666 ?
Yb4 Yb1 Yb1 91.737(7) 10_564 16_666 ?
Sb2 Yb1 Yb3 54.351(8) 1_665 2_665 ?
Sb2 Yb1 Yb3 54.194(9) 6_666 2_665 ?
Sb3 Yb1 Yb3 139.620(12) 16_666 2_665 ?
Sb4 Yb1 Yb3 105.338(8) 17_666 2_665 ?
Sb1 Yb1 Yb3 56.949(9) 26_656 2_665 ?
Sb3 Yb1 Yb3 134.096(12) . 2_665 ?
Yb4 Yb1 Yb3 108.533(9) 10_564 2_665 ?
Yb1 Yb1 Yb3 158.839(6) 16_666 2_665 ?
Sb2 Yb1 Yb2 105.985(11) 1_665 17_766 ?
Sb2 Yb1 Yb2 141.971(13) 6_666 17_766 ?
Sb3 Yb1 Yb2 114.183(12) 16_666 17_766 ?
Sb4 Yb1 Yb2 55.994(7) 17_666 17_766 ?
Sb1 Yb1 Yb2 53.048(7) 26_656 17_766 ?
Sb3 Yb1 Yb2 51.333(11) . 17_766 ?
Yb4 Yb1 Yb2 104.814(10) 10_564 17_766 ?
Yb1 Yb1 Yb2 61.610(10) 16_666 17_766 ?
Yb3 Yb1 Yb2 105.873(10) 2_665 17_766 ?
Sb2 Yb1 Yb2 146.025(13) 1_665 24_656 ?
Sb2 Yb1 Yb2 62.849(10) 6_666 24_656 ?
Sb3 Yb1 Yb2 51.322(10) 16_666 24_656 ?
Sb4 Yb1 Yb2 55.851(8) 17_666 24_656 ?
Sb1 Yb1 Yb2 106.310(11) 26_656 24_656 ?
Sb3 Yb1 Yb2 113.158(12) . 24_656 ?
Yb4 Yb1 Yb2 117.119(10) 10_564 24_656 ?
Yb1 Yb1 Yb2 61.286(10) 16_666 24_656 ?
Yb3 Yb1 Yb2 111.869(9) 2_665 24_656 ?
Yb2 Yb1 Yb2 107.824(10) 17_766 24_656 ?
Sb2 Yb1 Yb2 111.367(11) 1_665 31_676 ?
Sb2 Yb1 Yb2 49.132(9) 6_666 31_676 ?
Sb3 Yb1 Yb2 114.163(12) 16_666 31_676 ?
Sb4 Yb1 Yb2 53.815(7) 17_666 31_676 ?
Sb1 Yb1 Yb2 50.938(8) 26_656 31_676 ?
Sb3 Yb1 Yb2 143.002(12) . 31_676 ?
Yb4 Yb1 Yb2 160.136(11) 10_564 31_676 ?
Yb1 Yb1 Yb2 104.607(7) 16_666 31_676 ?
Yb3 Yb1 Yb2 57.035(6) 2_665 31_676 ?
Yb2 Yb1 Yb2 93.025(10) 17_766 31_676 ?
Yb2 Yb1 Yb2 63.731(9) 24_656 31_676 ?
Sb2 Yb2 Sb3 164.985(15) 19_666 17_766 ?
Sb2 Yb2 Sb1 91.660(12) 19_666 10_554 ?
Sb3 Yb2 Sb1 101.089(13) 17_766 10_554 ?
Sb2 Yb2 Sb3 89.342(13) 19_666 1_544 ?
Sb3 Yb2 Sb3 99.162(13) 17_766 1_544 ?
Sb1 Yb2 Sb3 86.855(14) 10_554 1_544 ?
Sb2 Yb2 Sb4 91.144(12) 19_666 1_655 ?
Sb3 Yb2 Sb4 89.211(11) 17_766 1_655 ?
Sb1 Yb2 Sb4 57.054(11) 10_554 1_655 ?
Sb3 Yb2 Sb4 143.906(13) 1_544 1_655 ?
Sb2 Yb2 Mg5 48.638(8) 19_666 1_654 ?
Sb3 Yb2 Mg5 116.937(12) 17_766 1_654 ?
Sb1 Yb2 Mg5 138.339(11) 10_554 1_654 ?
Sb3 Yb2 Mg5 102.353(12) 1_544 1_654 ?
Sb4 Yb2 Mg5 104.869(11) 1_655 1_654 ?
Sb2 Yb2 Sb2 85.871(13) 19_666 28_656 ?
Sb3 Yb2 Sb2 79.340(12) 17_766 28_656 ?
Sb1 Yb2 Sb2 138.325(14) 10_554 28_656 ?
Sb3 Yb2 Sb2 134.608(14) 1_544 28_656 ?
Sb4 Yb2 Sb2 81.377(10) 1_655 28_656 ?
Mg5 Yb2 Sb2 44.713(7) 1_654 28_656 ?
Sb2 Yb2 Yb3 54.214(10) 19_666 20_656 ?
Sb3 Yb2 Yb3 140.255(14) 17_766 20_656 ?
Sb1 Yb2 Yb3 56.535(9) 10_554 20_656 ?
Sb3 Yb2 Yb3 51.991(10) 1_544 20_656 ?
Sb4 Yb2 Yb3 100.846(9) 1_655 20_656 ?
Mg5 Yb2 Yb3 97.628(8) 1_654 20_656 ?
Sb2 Yb2 Yb3 139.924(12) 28_656 20_656 ?
Sb2 Yb2 Yb4 113.201(14) 19_666 19_666 ?
Sb3 Yb2 Yb4 54.402(11) 17_766 19_666 ?
Sb1 Yb2 Yb4 155.135(11) 10_554 19_666 ?
Sb3 Yb2 Yb4 92.753(12) 1_544 19_666 ?
Sb4 Yb2 Yb4 119.851(11) 1_655 19_666 ?
Mg5 Yb2 Yb4 65.941(8) 1_654 19_666 ?
Sb2 Yb2 Yb4 49.331(9) 28_656 19_666 ?
Yb3 Yb2 Yb4 138.484(11) 20_656 19_666 ?
Sb2 Yb2 Yb1 136.180(13) 19_666 17_766 ?
Sb3 Yb2 Yb1 52.218(9) 17_766 17_766 ?
Sb1 Yb2 Yb1 51.789(9) 10_554 17_766 ?
Sb3 Yb2 Yb1 108.898(12) 1_544 17_766 ?
Sb4 Yb2 Yb1 50.775(8) 1_655 17_766 ?
Mg5 Yb2 Yb1 148.082(11) 1_654 17_766 ?
Sb2 Yb2 Yb1 105.426(11) 28_656 17_766 ?
Yb3 Yb2 Yb1 106.497(9) 20_656 17_766 ?
Yb4 Yb2 Yb1 105.534(11) 19_666 17_766 ?
Sb2 Yb2 Yb1 118.894(12) 19_666 32_544 ?
Sb3 Yb2 Yb1 51.523(10) 17_766 32_544 ?
Sb1 Yb2 Yb1 99.296(13) 10_554 32_544 ?
Sb3 Yb2 Yb1 150.646(13) 1_544 32_544 ?
Sb4 Yb2 Yb1 50.655(6) 1_655 32_544 ?
Mg5 Yb2 Yb1 92.044(9) 1_654 32_544 ?
Sb2 Yb2 Yb1 48.339(9) 28_656 32_544 ?
Yb3 Yb2 Yb1 151.481(11) 20_656 32_544 ?
Yb4 Yb2 Yb1 69.786(10) 19_666 32_544 ?
Yb1 Yb2 Yb1 57.103(9) 17_766 32_544 ?
Sb2 Yb2 Yb1 49.434(11) 19_666 23_775 ?
Sb3 Yb2 Yb1 136.442(13) 17_766 23_775 ?
Sb1 Yb2 Yb1 49.768(7) 10_554 23_775 ?
Sb3 Yb2 Yb1 108.812(11) 1_544 23_775 ?
Sb4 Yb2 Yb1 48.957(6) 1_655 23_775 ?
Mg5 Yb2 Yb1 89.304(9) 1_654 23_775 ?
Sb2 Yb2 Yb1 101.842(10) 28_656 23_775 ?
Yb3 Yb2 Yb1 56.913(8) 20_656 23_775 ?
Yb4 Yb2 Yb1 150.466(11) 19_666 23_775 ?
Yb1 Yb2 Yb1 86.755(10) 17_766 23_775 ?
Yb1 Yb2 Yb1 96.662(10) 32_544 23_775 ?
Sb3 Yb3 Sb3 91.928(19) 27_466 32_444 ?
Sb3 Yb3 Sb2 174.167(11) 27_466 5_556 ?
Sb3 Yb3 Sb2 91.185(10) 32_444 5_556 ?
Sb3 Yb3 Sb2 91.185(10) 27_466 2_554 ?
Sb3 Yb3 Sb2 174.167(11) 32_444 2_554 ?
Sb2 Yb3 Sb2 86.149(17) 5_556 2_554 ?
Sb3 Yb3 Sb1 96.381(13) 27_466 25 ?
Sb3 Yb3 Sb1 87.613(10) 32_444 25 ?
Sb2 Yb3 Sb1 88.674(13) 5_556 25 ?
Sb2 Yb3 Sb1 87.140(10) 2_554 25 ?
Sb3 Yb3 Sb1 87.613(9) 27_466 20_656 ?
Sb3 Yb3 Sb1 96.381(13) 32_444 20_656 ?
Sb2 Yb3 Sb1 87.140(10) 5_556 20_656 ?
Sb2 Yb3 Sb1 88.674(13) 2_554 20_656 ?
Sb1 Yb3 Sb1 174.270(18) 25 20_656 ?
Sb3 Yb3 Yb4 119.099(12) 27_466 23_665 ?
Sb3 Yb3 Yb4 55.854(9) 32_444 23_665 ?
Sb2 Yb3 Yb4 59.138(9) 5_556 23_665 ?
Sb2 Yb3 Yb4 126.281(13) 2_554 23_665 ?
Sb1 Yb3 Yb4 127.109(9) 25 23_665 ?
Sb1 Yb3 Yb4 53.278(9) 20_656 23_665 ?
Sb3 Yb3 Yb4 55.854(9) 27_466 20_657 ?
Sb3 Yb3 Yb4 119.099(12) 32_444 20_657 ?
Sb2 Yb3 Yb4 126.281(13) 5_556 20_657 ?
Sb2 Yb3 Yb4 59.138(9) 2_554 20_657 ?
Sb1 Yb3 Yb4 53.278(9) 25 20_657 ?
Sb1 Yb3 Yb4 127.109(9) 20_656 20_657 ?
Yb4 Yb3 Yb4 173.817(17) 23_665 20_657 ?
Sb3 Yb3 Yb1 128.433(10) 27_466 2_664 ?
Sb3 Yb3 Yb1 121.826(9) 32_444 2_664 ?
Sb2 Yb3 Yb1 53.128(11) 5_556 2_664 ?
Sb2 Yb3 Yb1 52.602(10) 2_554 2_664 ?
Sb1 Yb3 Yb1 52.873(8) 25 2_664 ?
Sb1 Yb3 Yb1 121.397(13) 20_656 2_664 ?
Yb4 Yb3 Yb1 112.247(11) 23_665 2_664 ?
Yb4 Yb3 Yb1 73.174(9) 20_657 2_664 ?
Sb3 Yb3 Yb1 121.826(9) 27_466 5_646 ?
Sb3 Yb3 Yb1 128.433(10) 32_444 5_646 ?
Sb2 Yb3 Yb1 52.602(10) 5_556 5_646 ?
Sb2 Yb3 Yb1 53.128(12) 2_554 5_646 ?
Sb1 Yb3 Yb1 121.397(13) 25 5_646 ?
Sb1 Yb3 Yb1 52.873(8) 20_656 5_646 ?
Yb4 Yb3 Yb1 73.174(9) 23_665 5_646 ?
Yb4 Yb3 Yb1 112.247(11) 20_657 5_646 ?
Yb1 Yb3 Yb1 68.528(12) 2_664 5_646 ?
Sb3 Yb3 Yb2 132.848(13) 27_466 32_545 ?
Sb3 Yb3 Yb2 55.893(9) 32_444 32_545 ?
Sb2 Yb3 Yb2 52.802(9) 5_556 32_545 ?
Sb2 Yb3 Yb2 118.632(12) 2_554 32_545 ?
Sb1 Yb3 Yb2 53.811(8) 25 32_545 ?
Sb1 Yb3 Yb2 125.582(7) 20_656 32_545 ?
Yb4 Yb3 Yb2 73.489(7) 23_665 32_545 ?
Yb4 Yb3 Yb2 107.065(7) 20_657 32_545 ?
Yb1 Yb3 Yb2 66.051(7) 2_664 32_545 ?
Yb1 Yb3 Yb2 105.312(10) 5_646 32_545 ?
Sb3 Yb3 Yb2 55.893(9) 27_466 27_565 ?
Sb3 Yb3 Yb2 132.848(13) 32_444 27_565 ?
Sb2 Yb3 Yb2 118.632(12) 5_556 27_565 ?
Sb2 Yb3 Yb2 52.802(9) 2_554 27_565 ?
Sb1 Yb3 Yb2 125.582(7) 25 27_565 ?
Sb1 Yb3 Yb2 53.811(8) 20_656 27_565 ?
Yb4 Yb3 Yb2 107.065(7) 23_665 27_565 ?
Yb4 Yb3 Yb2 73.489(7) 20_657 27_565 ?
Yb1 Yb3 Yb2 105.312(10) 2_664 27_565 ?
Yb1 Yb3 Yb2 66.051(8) 5_646 27_565 ?
Yb2 Yb3 Yb2 170.154(16) 32_545 27_565 ?
Sb2 Yb4 Sb1 168.697(15) 10_454 11_545 ?
Sb2 Yb4 Sb3 89.634(13) 10_454 10_564 ?
Sb1 Yb4 Sb3 98.224(13) 11_545 10_564 ?
Sb2 Yb4 Sb3 88.090(13) 10_454 4_464 ?
Sb1 Yb4 Sb3 89.110(11) 11_545 4_464 ?
Sb3 Yb4 Sb3 149.914(16) 10_564 4_464 ?
Sb2 Yb4 Sb2 85.949(15) 10_454 28_557 ?
Sb1 Yb4 Sb2 86.562(10) 11_545 28_557 ?
Sb3 Yb4 Sb2 85.623(14) 10_564 28_557 ?
Sb3 Yb4 Sb2 124.085(14) 4_464 28_557 ?
Sb2 Yb4 Yb1 55.005(10) 10_454 10_564 ?
Sb1 Yb4 Yb1 136.295(13) 11_545 10_564 ?
Sb3 Yb4 Yb1 55.758(10) 10_564 10_564 ?
Sb3 Yb4 Yb1 99.523(12) 4_464 10_564 ?
Sb2 Yb4 Yb1 120.841(12) 28_557 10_564 ?
Sb2 Yb4 Yb3 122.522(12) 10_454 27_566 ?
Sb1 Yb4 Yb3 58.130(5) 11_545 27_566 ?
Sb3 Yb4 Yb3 53.302(11) 10_564 27_566 ?
Sb3 Yb4 Yb3 146.479(13) 4_464 27_566 ?
Sb2 Yb4 Yb3 53.431(11) 28_557 27_566 ?
Yb1 Yb4 Yb3 109.053(11) 10_564 27_566 ?
Sb2 Yb4 Sb3 101.442(12) 10_454 7_446 ?
Sb1 Yb4 Sb3 88.865(11) 11_545 7_446 ?
Sb3 Yb4 Sb3 70.788(14) 10_564 7_446 ?
Sb3 Yb4 Sb3 80.288(13) 4_464 7_446 ?
Sb2 Yb4 Sb3 155.062(13) 28_557 7_446 ?
Yb1 Yb4 Sb3 51.430(9) 10_564 7_446 ?
Yb3 Yb4 Sb3 103.916(12) 27_566 7_446 ?
Sb2 Yb4 Yb2 64.699(10) 10_454 28_546 ?
Sb1 Yb4 Yb2 105.125(11) 11_545 28_546 ?
Sb3 Yb4 Yb2 148.464(14) 10_564 28_546 ?
Sb3 Yb4 Yb2 52.588(10) 4_464 28_546 ?
Sb2 Yb4 Yb2 75.087(12) 28_557 28_546 ?
Yb1 Yb4 Yb2 114.125(11) 10_564 28_546 ?
Yb3 Yb4 Yb2 124.755(13) 27_566 28_546 ?
Sb3 Yb4 Yb2 129.657(12) 7_446 28_546 ?
Sb2 Yb4 Yb3 128.601(13) 10_454 26_556 ?
Sb1 Yb4 Yb3 55.976(8) 11_545 26_556 ?
Sb3 Yb4 Yb3 110.124(12) 10_564 26_556 ?
Sb3 Yb4 Yb3 51.302(9) 4_464 26_556 ?
Sb2 Yb4 Yb3 140.329(12) 28_557 26_556 ?
Yb1 Yb4 Yb3 97.271(10) 10_564 26_556 ?
Yb3 Yb4 Yb3 106.564(9) 27_566 26_556 ?
Sb3 Yb4 Yb3 48.644(8) 7_446 26_556 ?
Yb2 Yb4 Yb3 100.513(10) 28_546 26_556 ?
Sb2 Yb4 Mg5 43.858(8) 10_454 . ?
Sb1 Yb4 Mg5 126.800(11) 11_545 . ?
Sb3 Yb4 Mg5 94.562(11) 10_564 . ?
Sb3 Yb4 Mg5 104.293(11) 4_464 . ?
Sb2 Yb4 Mg5 43.231(7) 28_557 . ?
Yb1 Yb4 Mg5 92.599(8) 10_564 . ?
Yb3 Yb4 Mg5 91.806(9) 27_566 . ?
Sb3 Yb4 Mg5 143.656(11) 7_446 . ?
Yb2 Yb4 Mg5 54.405(8) 28_546 . ?
Yb3 Yb4 Mg5 154.847(9) 26_556 . ?
Sb2 Yb4 Yb4 141.197(9) 10_454 16_556 ?
Sb1 Yb4 Yb4 49.969(8) 11_545 16_556 ?
Sb3 Yb4 Yb4 59.793(10) 10_564 16_556 ?
Sb3 Yb4 Yb4 106.407(14) 4_464 16_556 ?
Sb2 Yb4 Yb4 112.412(13) 28_557 16_556 ?
Yb1 Yb4 Yb4 86.748(7) 10_564 16_556 ?
Yb3 Yb4 Yb4 59.503(9) 27_566 16_556 ?
Sb3 Yb4 Yb4 48.634(9) 7_446 16_556 ?
Yb2 Yb4 Yb4 151.071(10) 28_546 16_556 ?
Yb3 Yb4 Yb4 55.147(9) 26_556 16_556 ?
Mg5 Yb4 Yb4 148.971(13) . 16_556 ?
Sb2 Ca1 Sb2 88.126(13) 1_665 6_666 ?
Sb2 Ca1 Sb3 115.682(14) 1_665 16_666 ?
Sb2 Ca1 Sb3 89.217(13) 6_666 16_666 ?
Sb2 Ca1 Sb4 151.024(12) 1_665 17_666 ?
Sb2 Ca1 Sb4 95.155(11) 6_666 17_666 ?
Sb3 Ca1 Sb4 93.179(10) 16_666 17_666 ?
Sb2 Ca1 Sb1 91.298(13) 1_665 26_656 ?
Sb2 Ca1 Sb1 92.422(11) 6_666 26_656 ?
Sb3 Ca1 Sb1 153.013(15) 16_666 26_656 ?
Sb4 Ca1 Sb1 59.843(9) 17_666 26_656 ?
Sb2 Ca1 Sb3 90.650(13) 1_665 . ?
Sb2 Ca1 Sb3 166.105(14) 6_666 . ?
Sb3 Ca1 Sb3 78.848(15) 16_666 . ?
Sb4 Ca1 Sb3 92.612(12) 17_666 . ?
Sb1 Ca1 Sb3 101.444(12) 26_656 . ?
Sb2 Ca2 Sb3 164.985(15) 19_666 17_766 ?
Sb2 Ca2 Sb1 91.660(12) 19_666 10_554 ?
Sb3 Ca2 Sb1 101.089(13) 17_766 10_554 ?
Sb2 Ca2 Sb3 89.342(13) 19_666 1_544 ?
Sb3 Ca2 Sb3 99.162(13) 17_766 1_544 ?
Sb1 Ca2 Sb3 86.855(14) 10_554 1_544 ?
Sb2 Ca2 Sb4 91.144(12) 19_666 1_655 ?
Sb3 Ca2 Sb4 89.211(11) 17_766 1_655 ?
Sb1 Ca2 Sb4 57.054(11) 10_554 1_655 ?
Sb3 Ca2 Sb4 143.906(13) 1_544 1_655 ?
Sb2 Ca2 Mg5 48.638(8) 19_666 1_654 ?
Sb3 Ca2 Mg5 116.937(12) 17_766 1_654 ?
Sb1 Ca2 Mg5 138.339(11) 10_554 1_654 ?
Sb3 Ca2 Mg5 102.353(12) 1_544 1_654 ?
Sb4 Ca2 Mg5 104.869(11) 1_655 1_654 ?
Sb2 Ca2 Sb2 85.871(13) 19_666 28_656 ?
Sb3 Ca2 Sb2 79.340(12) 17_766 28_656 ?
Sb1 Ca2 Sb2 138.325(14) 10_554 28_656 ?
Sb3 Ca2 Sb2 134.608(14) 1_544 28_656 ?
Sb4 Ca2 Sb2 81.377(10) 1_655 28_656 ?
Mg5 Ca2 Sb2 44.713(7) 1_654 28_656 ?
Sb2 Ca2 Ca4 110.251(12) 19_666 3_644 ?
Sb3 Ca2 Ca4 84.472(11) 17_766 3_644 ?
Sb1 Ca2 Ca4 46.299(9) 10_554 3_644 ?
Sb3 Ca2 Ca4 47.331(10) 1_544 3_644 ?
Sb4 Ca2 Ca4 99.455(11) 1_655 3_644 ?
Mg5 Ca2 Ca4 147.346(10) 1_654 3_644 ?
Sb2 Ca2 Ca4 163.785(11) 28_656 3_644 ?
Sb3 Ca3 Sb3 91.928(19) 27_466 32_444 ?
Sb3 Ca3 Sb2 174.167(11) 27_466 5_556 ?
Sb3 Ca3 Sb2 91.185(10) 32_444 5_556 ?
Sb3 Ca3 Sb2 91.185(10) 27_466 2_554 ?
Sb3 Ca3 Sb2 174.167(11) 32_444 2_554 ?
Sb2 Ca3 Sb2 86.149(17) 5_556 2_554 ?
Sb3 Ca3 Sb1 96.381(13) 27_466 25 ?
Sb3 Ca3 Sb1 87.613(10) 32_444 25 ?
Sb2 Ca3 Sb1 88.674(13) 5_556 25 ?
Sb2 Ca3 Sb1 87.140(10) 2_554 25 ?
Sb3 Ca3 Sb1 87.613(9) 27_466 20_656 ?
Sb3 Ca3 Sb1 96.381(13) 32_444 20_656 ?
Sb2 Ca3 Sb1 87.140(10) 5_556 20_656 ?
Sb2 Ca3 Sb1 88.674(13) 2_554 20_656 ?
Sb1 Ca3 Sb1 174.270(18) 25 20_656 ?
Sb2 Ca4 Sb1 168.697(15) 10_454 11_545 ?
Sb2 Ca4 Sb3 89.634(13) 10_454 10_564 ?
Sb1 Ca4 Sb3 98.224(13) 11_545 10_564 ?
Sb2 Ca4 Sb3 88.090(13) 10_454 4_464 ?
Sb1 Ca4 Sb3 89.110(11) 11_545 4_464 ?
Sb3 Ca4 Sb3 149.914(16) 10_564 4_464 ?
Sb2 Ca4 Sb2 85.949(15) 10_454 28_557 ?
Sb1 Ca4 Sb2 86.562(10) 11_545 28_557 ?
Sb3 Ca4 Sb2 85.623(14) 10_564 28_557 ?
Sb3 Ca4 Sb2 124.085(14) 4_464 28_557 ?
Sb2 Ca4 Sb3 101.442(12) 10_454 7_446 ?
Sb1 Ca4 Sb3 88.865(11) 11_545 7_446 ?
Sb3 Ca4 Sb3 70.788(14) 10_564 7_446 ?
Sb3 Ca4 Sb3 80.288(13) 4_464 7_446 ?
Sb2 Ca4 Sb3 155.062(13) 28_557 7_446 ?
Sb2 Ca4 Mg5 43.858(8) 10_454 . ?
Sb1 Ca4 Mg5 126.800(11) 11_545 . ?
Sb3 Ca4 Mg5 94.562(11) 10_564 . ?
Sb3 Ca4 Mg5 104.293(11) 4_464 . ?
Sb2 Ca4 Mg5 43.231(7) 28_557 . ?
Sb3 Ca4 Mg5 143.656(11) 7_446 . ?
Sb2 Ca4 Ca2 124.093(12) 10_454 4_565 ?
Sb1 Ca4 Ca2 47.822(9) 11_545 4_565 ?
Sb3 Ca4 Ca2 146.027(12) 10_564 4_565 ?
Sb3 Ca4 Ca2 48.354(9) 4_464 4_565 ?
Sb2 Ca4 Ca2 92.271(11) 28_557 4_565 ?
Sb3 Ca4 Ca2 102.689(10) 7_446 4_565 ?
Mg5 Ca4 Ca2 106.942(8) . 4_565 ?
Sb2 Mg1 Sb2 88.126(13) 1_665 6_666 ?
Sb2 Mg1 Sb3 115.682(14) 1_665 16_666 ?
Sb2 Mg1 Sb3 89.217(13) 6_666 16_666 ?
Sb2 Mg1 Sb4 151.024(12) 1_665 17_666 ?
Sb2 Mg1 Sb4 95.155(11) 6_666 17_666 ?
Sb3 Mg1 Sb4 93.179(10) 16_666 17_666 ?
Sb2 Mg1 Sb1 91.298(13) 1_665 26_656 ?
Sb2 Mg1 Sb1 92.422(11) 6_666 26_656 ?
Sb3 Mg1 Sb1 153.013(15) 16_666 26_656 ?
Sb4 Mg1 Sb1 59.843(9) 17_666 26_656 ?
Sb2 Mg1 Sb3 90.650(13) 1_665 . ?
Sb2 Mg1 Sb3 166.105(14) 6_666 . ?
Sb3 Mg1 Sb3 78.848(15) 16_666 . ?
Sb4 Mg1 Sb3 92.612(12) 17_666 . ?
Sb1 Mg1 Sb3 101.444(12) 26_656 . ?
Sb2 Ba2 Sb3 164.985(15) 19_666 17_766 ?
Sb2 Ba2 Sb1 91.660(12) 19_666 10_554 ?
Sb3 Ba2 Sb1 101.089(13) 17_766 10_554 ?
Sb2 Ba2 Sb3 89.342(13) 19_666 1_544 ?
Sb3 Ba2 Sb3 99.162(13) 17_766 1_544 ?
Sb1 Ba2 Sb3 86.855(14) 10_554 1_544 ?
Sb2 Ba2 Sb4 91.144(12) 19_666 1_655 ?
Sb3 Ba2 Sb4 89.211(11) 17_766 1_655 ?
Sb1 Ba2 Sb4 57.054(11) 10_554 1_655 ?
Sb3 Ba2 Sb4 143.906(13) 1_544 1_655 ?
Sb2 Ba2 Mg5 48.638(8) 19_666 1_654 ?
Sb3 Ba2 Mg5 116.937(12) 17_766 1_654 ?
Sb1 Ba2 Mg5 138.339(11) 10_554 1_654 ?
Sb3 Ba2 Mg5 102.353(12) 1_544 1_654 ?
Sb4 Ba2 Mg5 104.869(11) 1_655 1_654 ?
Sb2 Ba2 Sb2 85.871(13) 19_666 28_656 ?
Sb3 Ba2 Sb2 79.340(12) 17_766 28_656 ?
Sb1 Ba2 Sb2 138.325(14) 10_554 28_656 ?
Sb3 Ba2 Sb2 134.608(14) 1_544 28_656 ?
Sb4 Ba2 Sb2 81.377(10) 1_655 28_656 ?
Mg5 Ba2 Sb2 44.713(7) 1_654 28_656 ?
Sb2 Ba2 Ba4 49.887(10) 19_666 10_553 ?
Sb3 Ba2 Ba4 130.647(12) 17_766 10_553 ?
Sb1 Ba2 Ba4 108.698(13) 10_554 10_553 ?
Sb3 Ba2 Ba4 46.195(9) 1_544 10_553 ?
Sb4 Ba2 Ba4 140.052(10) 1_655 10_553 ?
Mg5 Ba2 Ba4 58.793(8) 1_654 10_553 ?
Sb2 Ba2 Ba4 101.207(11) 28_656 10_553 ?
Sb2 Ba4 Sb1 168.697(15) 10_454 11_545 ?
Sb2 Ba4 Sb3 89.634(13) 10_454 10_564 ?
Sb1 Ba4 Sb3 98.224(13) 11_545 10_564 ?
Sb2 Ba4 Sb3 88.090(13) 10_454 4_464 ?
Sb1 Ba4 Sb3 89.110(11) 11_545 4_464 ?
Sb3 Ba4 Sb3 149.914(16) 10_564 4_464 ?
Sb2 Ba4 Sb2 85.949(15) 10_454 28_557 ?
Sb1 Ba4 Sb2 86.562(10) 11_545 28_557 ?
Sb3 Ba4 Sb2 85.623(14) 10_564 28_557 ?
Sb3 Ba4 Sb2 124.085(14) 4_464 28_557 ?
Sb2 Ba4 Sb3 101.442(12) 10_454 7_446 ?
Sb1 Ba4 Sb3 88.865(11) 11_545 7_446 ?
Sb3 Ba4 Sb3 70.788(14) 10_564 7_446 ?
Sb3 Ba4 Sb3 80.288(13) 4_464 7_446 ?
Sb2 Ba4 Sb3 155.062(13) 28_557 7_446 ?
Sb2 Ba4 Mg5 43.858(8) 10_454 . ?
Sb1 Ba4 Mg5 126.800(11) 11_545 . ?
Sb3 Ba4 Mg5 94.562(11) 10_564 . ?
Sb3 Ba4 Mg5 104.293(11) 4_464 . ?
Sb2 Ba4 Mg5 43.231(7) 28_557 . ?
Sb3 Ba4 Mg5 143.656(11) 7_446 . ?
Sb2 Mg5 Sb2 106.665(8) 28_557 . ?
Sb2 Mg5 Sb2 115.242(17) 28_557 19_567 ?
Sb2 Mg5 Sb2 106.667(8) . 19_567 ?
Sb2 Mg5 Sb2 106.665(8) 28_557 10_454 ?
Sb2 Mg5 Sb2 115.240(17) . 10_454 ?
Sb2 Mg5 Sb2 106.665(8) 19_567 10_454 ?
Sb2 Mg5 Yb2 57.503(10) 28_557 10 ?
Sb2 Mg5 Yb2 157.077(10) . 10 ?
Sb2 Mg5 Yb2 71.073(10) 19_567 10 ?
Sb2 Mg5 Yb2 86.595(12) 10_454 10 ?
Sb2 Mg5 Yb2 157.076(10) 28_557 19_576 ?
Sb2 Mg5 Yb2 71.072(10) . 19_576 ?
Sb2 Mg5 Yb2 86.595(12) 19_567 19_576 ?
Sb2 Mg5 Yb2 57.503(10) 10_454 19_576 ?
Yb2 Mg5 Yb2 130.330(8) 10 19_576 ?
Sb2 Mg5 Yb2 71.073(10) 28_557 1_456 ?
Sb2 Mg5 Yb2 86.597(12) . 1_456 ?
Sb2 Mg5 Yb2 57.503(10) 19_567 1_456 ?
Sb2 Mg5 Yb2 157.076(10) 10_454 1_456 ?
Yb2 Mg5 Yb2 72.880(13) 10 1_456 ?
Yb2 Mg5 Yb2 130.330(8) 19_576 1_456 ?
Sb2 Mg5 Yb2 86.595(12) 28_557 28_546 ?
Sb2 Mg5 Yb2 57.501(10) . 28_546 ?
Sb2 Mg5 Yb2 157.076(10) 19_567 28_546 ?
Sb2 Mg5 Yb2 71.073(10) 10_454 28_546 ?
Yb2 Mg5 Yb2 130.330(8) 10 28_546 ?
Yb2 Mg5 Yb2 72.880(13) 19_576 28_546 ?
Yb2 Mg5 Yb2 130.330(8) 1_456 28_546 ?
Sb2 Mg5 Yb4 56.909(10) 28_557 . ?
Sb2 Mg5 Yb4 115.663(9) . . ?
Sb2 Mg5 Yb4 137.452(9) 19_567 . ?
Sb2 Mg5 Yb4 51.403(9) 10_454 . ?
Yb2 Mg5 Yb4 71.599(8) 10 . ?
Yb2 Mg5 Yb4 102.631(8) 19_576 . ?
Yb2 Mg5 Yb4 127.028(7) 1_456 . ?
Yb2 Mg5 Yb4 59.655(7) 28_546 . ?
Sb2 Mg5 Ba4 56.909(10) 28_557 . ?
Sb2 Mg5 Ba4 115.663(9) . . ?
Sb2 Mg5 Ba4 137.452(9) 19_567 . ?
Sb2 Mg5 Ba4 51.403(9) 10_454 . ?
Sb2 Mg5 Ca4 56.909(10) 28_557 . ?
Sb2 Mg5 Ca4 115.663(9) . . ?
Sb2 Mg5 Ca4 137.452(9) 19_567 . ?
Sb2 Mg5 Ca4 51.403(9) 10_454 . ?
Sb2 Mg5 Yb4 137.451(9) 28_557 10_454 ?
Sb2 Mg5 Yb4 51.405(9) . 10_454 ?
Sb2 Mg5 Yb4 56.908(10) 19_567 10_454 ?
Sb2 Mg5 Yb4 115.666(9) 10_454 10_454 ?
Yb2 Mg5 Yb4 127.027(7) 10 10_454 ?
Yb2 Mg5 Yb4 59.656(7) 19_576 10_454 ?
Yb2 Mg5 Yb4 71.598(8) 1_456 10_454 ?
Yb2 Mg5 Yb4 102.631(8) 28_546 10_454 ?
Yb4 Mg5 Yb4 159.484(9) . 10_454 ?
Yb4 Sb1 Yb4 80.061(17) 5_556 12_453 ?
Yb4 Sb1 Sb4 139.970(8) 5_556 . ?
Yb4 Sb1 Sb4 139.970(8) 12_453 . ?
Yb4 Sb1 Yb1 88.518(8) 5_556 32_444 ?
Yb4 Sb1 Yb1 142.665(11) 12_453 32_444 ?
Sb4 Sb1 Yb1 59.847(9) . 32_444 ?
Yb4 Sb1 Yb1 142.665(11) 5_556 26_446 ?
Yb4 Sb1 Yb1 88.518(8) 12_453 26_446 ?
Sb4 Sb1 Yb1 59.847(9) . 26_446 ?
Yb1 Sb1 Yb1 119.694(19) 32_444 26_446 ?
Yb4 Sb1 Yb2 138.198(11) 5_556 10_554 ?
Yb4 Sb1 Yb2 85.880(9) 12_453 10_554 ?
Sb4 Sb1 Yb2 63.905(10) . 10_554 ?
Yb1 Sb1 Yb2 79.293(11) 32_444 10_554 ?
Yb1 Sb1 Yb2 75.161(11) 26_446 10_554 ?
Yb4 Sb1 Yb2 85.880(9) 5_556 8_565 ?
Yb4 Sb1 Yb2 138.198(11) 12_453 8_565 ?
Sb4 Sb1 Yb2 63.905(10) . 8_565 ?
Yb1 Sb1 Yb2 75.161(11) 32_444 8_565 ?
Yb1 Sb1 Yb2 79.293(11) 26_446 8_565 ?
Yb2 Sb1 Yb2 127.81(2) 10_554 8_565 ?
Yb4 Sb1 Yb3 72.557(12) 5_556 25 ?
Yb4 Sb1 Yb3 68.591(10) 12_453 25 ?
Sb4 Sb1 Yb3 115.727(10) . 25 ?
Yb1 Sb1 Yb3 140.823(6) 32_444 25 ?
Yb1 Sb1 Yb3 70.178(9) 26_446 25 ?
Yb2 Sb1 Yb3 136.852(9) 10_554 25 ?
Yb2 Sb1 Yb3 69.653(9) 8_565 25 ?
Yb4 Sb1 Yb3 68.591(11) 5_556 27_565 ?
Yb4 Sb1 Yb3 72.557(12) 12_453 27_565 ?
Sb4 Sb1 Yb3 115.727(10) . 27_565 ?
Yb1 Sb1 Yb3 70.178(9) 32_444 27_565 ?
Yb1 Sb1 Yb3 140.823(6) 26_446 27_565 ?
Yb2 Sb1 Yb3 69.653(9) 10_554 27_565 ?
Yb2 Sb1 Yb3 136.852(9) 8_565 27_565 ?
Yb3 Sb1 Yb3 128.55(2) 25 27_565 ?
Mg5 Sb2 Yb1 136.113(15) . 1_445 ?
Mg5 Sb2 Yb2 73.861(12) . 28_546 ?
Yb1 Sb2 Yb2 145.799(15) 1_445 28_546 ?
Mg5 Sb2 Yb4 84.737(12) . 10_454 ?
Yb1 Sb2 Yb4 69.313(11) 1_445 10_454 ?
Yb2 Sb2 Yb4 141.095(16) 28_546 10_454 ?
Mg5 Sb2 Yb1 130.867(15) . 6_466 ?
Yb1 Sb2 Yb1 84.886(12) 1_445 6_466 ?
Yb2 Sb2 Yb1 81.436(13) 28_546 6_466 ?
Yb4 Sb2 Yb1 89.117(13) 10_454 6_466 ?
Mg5 Sb2 Yb3 134.576(14) . 2 ?
Yb1 Sb2 Yb3 73.046(10) 1_445 2 ?
Yb2 Sb2 Yb3 72.984(11) 28_546 2 ?
Yb4 Sb2 Yb3 139.373(15) 10_454 2 ?
Yb1 Sb2 Yb3 72.680(11) 6_466 2 ?
Mg5 Sb2 Yb4 79.861(11) . 19_567 ?
Yb1 Sb2 Yb4 85.220(12) 1_445 19_567 ?
Yb2 Sb2 Yb4 85.478(13) 28_546 19_567 ?
Yb4 Sb2 Yb4 122.764(13) 10_454 19_567 ?
Yb1 Sb2 Yb4 140.075(15) 6_466 19_567 ?
Yb3 Sb2 Yb4 67.430(12) 2 19_567 ?
Mg5 Sb2 Yb2 64.215(10) . 19_576 ?
Yb1 Sb2 Yb2 127.625(14) 1_445 19_576 ?
Yb2 Sb2 Yb2 75.456(12) 28_546 19_576 ?
Yb4 Sb2 Yb2 65.973(11) 10_454 19_576 ?
Yb1 Sb2 Yb2 68.815(11) 6_466 19_576 ?
Yb3 Sb2 Yb2 132.938(14) 2 19_576 ?
Yb4 Sb2 Yb2 142.659(13) 19_567 19_576 ?
Yb3 Sb3 Yb2 139.589(15) 20_667 17_766 ?
Yb3 Sb3 Yb1 125.327(15) 20_667 16_666 ?
Yb2 Sb3 Yb1 77.157(12) 17_766 16_666 ?
Yb3 Sb3 Yb1 138.496(14) 20_667 . ?
Yb2 Sb3 Yb1 76.447(13) 17_766 . ?
Yb1 Sb3 Yb1 72.532(12) 16_666 . ?
Yb3 Sb3 Yb4 70.843(12) 20_667 10_564 ?
Yb2 Sb3 Yb4 137.628(16) 17_766 10_564 ?
Yb1 Sb3 Yb4 111.036(15) 16_666 10_564 ?
Yb1 Sb3 Yb4 67.668(13) . 10_564 ?
Yb3 Sb3 Yb4 74.895(11) 20_667 3_655 ?
Yb2 Sb3 Yb4 73.014(12) 17_766 3_655 ?
Yb1 Sb3 Yb4 87.677(13) 16_666 3_655 ?
Yb1 Sb3 Yb4 146.608(16) . 3_655 ?
Mg1 Sb3 Yb4 146.608(16) . 3_655 ?
Ca1 Sb3 Yb4 146.608(16) . 3_655 ?
Yb4 Sb3 Yb4 145.711(16) 10_564 3_655 ?
Yb3 Sb3 Yb2 72.115(11) 20_667 1_566 ?
Yb2 Sb3 Yb2 80.838(13) 17_766 1_566 ?
Yb1 Sb3 Yb2 157.931(16) 16_666 1_566 ?
Yb1 Sb3 Yb2 103.951(14) . 1_566 ?
Yb4 Sb3 Yb2 86.518(13) 10_564 1_566 ?
Yb4 Sb3 Yb2 84.315(13) 3_655 1_566 ?
Yb3 Sb3 Yb4 68.210(10) 20_667 7_556 ?
Yb2 Sb3 Yb4 137.949(15) 17_766 7_556 ?
Yb1 Sb3 Yb4 62.015(10) 16_666 7_556 ?
Yb1 Sb3 Yb4 99.087(13) . 7_556 ?
Mg1 Sb3 Yb4 99.087(13) . 7_556 ?
Ca1 Sb3 Yb4 99.087(13) . 7_556 ?
Yb4 Sb3 Yb4 71.572(12) 10_564 7_556 ?
Yb4 Sb3 Yb4 94.642(13) 3_655 7_556 ?
Yb2 Sb3 Yb4 139.077(14) 1_566 7_556 ?
Sb1 Sb4 Sb1 180.0 . 10_454 ?
Sb1 Sb4 Yb1 119.689(5) . 23_675 ?
Sb1 Sb4 Yb1 60.311(5) 10_454 23_675 ?
Sb1 Sb4 Yb1 60.311(5) . 26_446 ?
Sb1 Sb4 Yb1 119.689(5) 10_454 26_446 ?
Yb1 Sb4 Yb1 72.548(10) 23_675 26_446 ?
Sb1 Sb4 Yb1 119.689(5) . 17_666 ?
Sb1 Sb4 Yb1 60.311(5) 10_454 17_666 ?
Yb1 Sb4 Yb1 120.621(10) 23_675 17_666 ?
Yb1 Sb4 Yb1 142.236(11) 26_446 17_666 ?
Sb1 Sb4 Yb1 60.311(5) . 32_444 ?
Sb1 Sb4 Yb1 119.689(5) 10_454 32_444 ?
Yb1 Sb4 Yb1 142.236(11) 23_675 32_444 ?
Yb1 Sb4 Yb1 120.621(10) 26_446 32_444 ?
Yb1 Sb4 Yb1 72.548(10) 17_666 32_444 ?
Sb1 Sb4 Yb2 120.960(6) . 1_455 ?
Sb1 Sb4 Yb2 59.040(6) 10_454 1_455 ?
Yb1 Sb4 Yb2 77.228(8) 23_675 1_455 ?
Yb1 Sb4 Yb2 142.534(7) 26_446 1_455 ?
Yb1 Sb4 Yb2 73.230(9) 17_666 1_455 ?
Yb1 Sb4 Yb2 73.495(8) 32_444 1_455 ?
Sb1 Sb4 Yb2 59.040(6) . 8_565 ?
Sb1 Sb4 Yb2 120.960(6) 10_454 8_565 ?
Yb1 Sb4 Yb2 142.534(7) 23_675 8_565 ?
Yb1 Sb4 Yb2 77.228(8) 26_446 8_565 ?
Yb1 Sb4 Yb2 73.495(8) 17_666 8_565 ?
Yb1 Sb4 Yb2 73.230(9) 32_444 8_565 ?
Yb2 Sb4 Yb2 138.395(11) 1_455 8_565 ?
Sb1 Sb4 Yb2 59.040(6) . 10_554 ?
Sb1 Sb4 Yb2 120.960(6) 10_454 10_554 ?
Yb1 Sb4 Yb2 73.494(8) 23_675 10_554 ?
Yb1 Sb4 Yb2 73.230(9) 26_446 10_554 ?
Yb1 Sb4 Yb2 142.534(7) 17_666 10_554 ?
Yb1 Sb4 Yb2 77.228(8) 32_444 10_554 ?
Yb2 Sb4 Yb2 77.383(13) 1_455 10_554 ?
Yb2 Sb4 Yb2 118.079(12) 8_565 10_554 ?
Sb1 Sb4 Yb2 120.960(6) . 15_434 ?
Sb1 Sb4 Yb2 59.040(6) 10_454 15_434 ?
Yb1 Sb4 Yb2 73.230(9) 23_675 15_434 ?
Yb1 Sb4 Yb2 73.495(8) 26_446 15_434 ?
Yb1 Sb4 Yb2 77.228(8) 17_666 15_434 ?
Yb1 Sb4 Yb2 142.534(7) 32_444 15_434 ?
Yb2 Sb4 Yb2 118.079(12) 1_455 15_434 ?
Yb2 Sb4 Yb2 77.383(13) 8_565 15_434 ?
Yb2 Sb4 Yb2 138.395(11) 10_554 15_434 ?

loop_
_geom_bond_atom_site_label_1
_geom_bond_atom_site_label_2
_geom_bond_distance
_geom_bond_site_symmetry_2
_geom_bond_publ_flag
Yb1 Sb2 3.1412(6) 1_665 ?
Yb1 Sb2 3.1693(5) 6_666 ?
Yb1 Sb3 3.1760(6) 16_666 ?
Yb1 Sb4 3.1905(4) 17_666 ?
Yb1 Sb1 3.2054(4) 26_656 ?
Yb1 Sb3 3.2060(5) . ?
Yb1 Yb4 3.5872(5) 10_564 ?
Yb1 Yb1 3.7753(6) 16_666 ?
Yb1 Yb3 3.7821(5) 2_665 ?
Yb1 Yb2 3.9434(6) 17_766 ?
Yb1 Yb2 3.9554(5) 24_656 ?
Yb1 Yb2 4.1254(5) 31_676 ?
Yb2 Sb2 3.1549(5) 19_666 ?
Yb2 Sb3 3.1671(6) 17_766 ?
Yb2 Sb1 3.2601(5) 10_554 ?
Yb2 Sb3 3.2950(6) 1_544 ?
Yb2 Sb4 3.4142(4) 1_655 ?
Yb2 Mg5 3.5931(4) 1_654 ?
Yb2 Sb2 3.7747(6) 28_656 ?
Yb2 Yb3 3.7873(5) 20_656 ?
Yb2 Yb4 3.8134(5) 19_666 ?
Yb3 Sb3 3.1356(5) 27_466 ?
Yb3 Sb3 3.1356(5) 32_444 ?
Yb3 Sb2 3.2130(5) 5_556 ?
Yb3 Sb2 3.2130(5) 2_554 ?
Yb3 Sb1 3.3697(3) 25 ?
Yb3 Sb1 3.3697(3) 20_656 ?
Yb3 Yb4 3.6941(4) 23_665 ?
Yb3 Yb4 3.6941(4) 20_657 ?
Yb4 Sb2 3.1668(6) 10_454 ?
Yb4 Sb1 3.1804(6) 11_545 ?
Yb4 Sb3 3.2366(5) 10_564 ?
Yb4 Sb3 3.2422(6) 4_464 ?
Yb4 Sb2 3.4341(6) 28_557 ?
Yb4 Sb3 3.7269(6) 7_446 ?
Yb4 Mg5 4.0349(5) . ?
Yb4 Yb4 4.0913(7) 16_556 ?
Ca1 Sb2 3.1412(6) 1_665 ?
Ca1 Sb2 3.1693(5) 6_666 ?
Ca1 Sb3 3.1760(6) 16_666 ?
Ca1 Sb4 3.1905(4) 17_666 ?
Ca1 Sb1 3.2054(4) 26_656 ?
Ca1 Sb3 3.2060(5) . ?
Ca2 Sb2 3.1549(5) 19_666 ?
Ca2 Sb3 3.1671(6) 17_766 ?
Ca2 Sb1 3.2601(5) 10_554 ?
Ca2 Sb3 3.2950(6) 1_544 ?
Ca2 Sb4 3.4142(4) 1_655 ?
Ca2 Mg5 3.5931(4) 1_654 ?
Ca2 Sb2 3.7747(6) 28_656 ?
Ca2 Ca4 4.3879(6) 3_644 ?
Ca3 Sb3 3.1356(5) 27_466 ?
Ca3 Sb3 3.1356(5) 32_444 ?
Ca3 Sb2 3.2130(5) 5_556 ?
Ca3 Sb2 3.2130(5) 2_554 ?
Ca3 Sb1 3.3697(3) 25 ?
Ca3 Sb1 3.3697(3) 20_656 ?
Ca4 Sb2 3.1668(6) 10_454 ?
Ca4 Sb1 3.1804(6) 11_545 ?
Ca4 Sb3 3.2366(5) 10_564 ?
Ca4 Sb3 3.2422(6) 4_464 ?
Ca4 Sb2 3.4341(6) 28_557 ?
Ca4 Sb3 3.7269(6) 7_446 ?
Ca4 Mg5 4.0349(5) . ?
Mg1 Sb2 3.1412(6) 1_665 ?
Mg1 Sb2 3.1693(5) 6_666 ?
Mg1 Sb3 3.1760(6) 16_666 ?
Mg1 Sb4 3.1905(4) 17_666 ?
Mg1 Sb1 3.2054(4) 26_656 ?
Mg1 Sb3 3.2060(5) . ?
Ba2 Sb2 3.1549(5) 19_666 ?
Ba2 Sb3 3.1671(6) 17_766 ?
Ba2 Sb1 3.2601(5) 10_554 ?
Ba2 Sb3 3.2950(6) 1_544 ?
Ba2 Sb4 3.4142(4) 1_655 ?
Ba2 Mg5 3.5931(4) 1_654 ?
Ba2 Sb2 3.7747(6) 28_656 ?
Ba2 Ba4 4.4763(5) 10_553 ?
Ba4 Sb2 3.1668(6) 10_454 ?
Ba4 Sb1 3.1804(6) 11_545 ?
Ba4 Sb3 3.2366(5) 10_564 ?
Ba4 Sb3 3.2422(6) 4_464 ?
Ba4 Sb2 3.4341(6) 28_557 ?
Ba4 Sb3 3.7269(6) 7_446 ?
Ba4 Mg5 4.0349(5) . ?
Mg5 Sb2 2.8075(4) 28_557 ?
Mg5 Sb2 2.8075(4) . ?
Mg5 Sb2 2.8075(4) 19_567 ?
Mg5 Sb2 2.8075(4) 10_454 ?
Sb1 Sb4 3.1903(6) . ?
